data_4508912
loop_
_publ_author_name
'Luisi, Brian S.'
'Kravtsov, Victor Ch.'
'Moulton, Brian D.'

_publ_section_title
;
 An (8,3)-a 3D Coordination Network and Concomitant Three-Connected
 Supramolecular Isomers
;
_journal_issue 10
_journal_name_full 'Crystal Growth &amp; Design'
_journal_page_first 2207
_journal_paper_doi 10.1021/cg060534x
_journal_volume 6
_journal_year 2006
_chemical_formula_sum 'C15 H14 Cu N3 O9.63'
_chemical_formula_weight 453.17
_chemical_name_systematic
; 
 ? 
;
_space_group_IT_number 178
_symmetry_cell_setting hexagonal
_symmetry_space_group_name_Hall 'P 61 2 (0 0 5)'
_symmetry_space_group_name_H-M 'P 61 2 2'
_atom_sites_solution_hydrogens geom
_atom_sites_solution_primary direct
_atom_sites_solution_secondary difmap
_audit_creation_method SHELXL-97
_cell_angle_alpha 90.00
_cell_angle_beta 90.00
_cell_angle_gamma 120.00
_cell_formula_units_Z 12
_cell_length_a 16.0503(15)
_cell_length_b 16.0503(15)
_cell_length_c 36.843(7)
_cell_measurement_reflns_used 5932
_cell_measurement_temperature 90(2)
_cell_measurement_theta_max 19.36
_cell_measurement_theta_min 2.54
_cell_volume 8219.6(19)
_computing_cell_refinement 'Bruker SMART'
_computing_data_collection 'Bruker SMART'
_computing_data_reduction 'Bruker SAINT'
_computing_molecular_graphics 'Bruker SHELXTL'
_computing_publication_material 'Bruker SHELXTL'
_computing_structure_refinement 'SHELXL-97 (Sheldrick, 1997)'
_computing_structure_solution 'SHELXS-97 (Sheldrick, 1990)'
_diffrn_ambient_temperature 90(2)
_diffrn_measured_fraction_theta_full 0.999
_diffrn_measured_fraction_theta_max 0.999
_diffrn_measurement_device_type 'CCD area detector'
_diffrn_measurement_method 'phi and omega scans'
_diffrn_radiation_monochromator graphite
_diffrn_radiation_source 'fine-focus sealed tube'
_diffrn_radiation_type MoK\a
_diffrn_radiation_wavelength 0.71073
_diffrn_reflns_av_R_equivalents 0.1810
_diffrn_reflns_av_sigmaI/netI 0.0591
_diffrn_reflns_limit_h_max 17
_diffrn_reflns_limit_h_min -17
_diffrn_reflns_limit_k_max 17
_diffrn_reflns_limit_k_min -17
_diffrn_reflns_limit_l_max 40
_diffrn_reflns_limit_l_min -40
_diffrn_reflns_number 67307
_diffrn_reflns_theta_full 23.12
_diffrn_reflns_theta_max 23.12
_diffrn_reflns_theta_min 1.46
_exptl_absorpt_coefficient_mu 0.837
_exptl_absorpt_correction_type none
_exptl_crystal_colour green
_exptl_crystal_density_diffrn 1.099
_exptl_crystal_density_meas ?
_exptl_crystal_density_method 'not measured'
_exptl_crystal_description cone
_exptl_crystal_F_000 2768
_exptl_crystal_size_max 1.00
_exptl_crystal_size_mid 0.33
_exptl_crystal_size_min 0.30
_refine_diff_density_max 0.634
_refine_diff_density_min -2.638
_refine_diff_density_rms 0.224
_refine_ls_abs_structure_details 'Flack H D (1983), Acta Cryst. A39, 876-881'
_refine_ls_abs_structure_Flack 0.19(9)
_refine_ls_extinction_method none
_refine_ls_goodness_of_fit_ref 1.940
_refine_ls_hydrogen_treatment constr
_refine_ls_matrix_type full
_refine_ls_number_parameters 268
_refine_ls_number_reflns 3876
_refine_ls_number_restraints 41
_refine_ls_restrained_S_all 1.934
_refine_ls_R_factor_all 0.2243
_refine_ls_R_factor_gt 0.1951
_refine_ls_shift/su_max 0.401
_refine_ls_shift/su_mean 0.042
_refine_ls_structure_factor_coef Fsqd
_refine_ls_weighting_details 'calc w=1/[\s^2^(Fo^2^)+(0.2000P)^2^+0.0000P] where P=(Fo^2^+2Fc^2^)/3'
_refine_ls_weighting_scheme calc
_refine_ls_wR_factor_gt 0.4607
_refine_ls_wR_factor_ref 0.4766
_reflns_number_gt 2660
_reflns_number_total 3876
_reflns_threshold_expression >2sigma(I)
_cod_data_source_file cg060534xsup1.cif
_cod_data_source_block bl197am
_cod_depositor_comments
;
The following automatic conversions were performed:

'_symmetry_cell_setting' value 'Hexagonal' changed to 'hexagonal'
according to /home/saulius/struct/CIF-dictionaries/cif_core.dic
dictionary named 'cif_core.dic' version 2.4.2 from 2011-04-26.

Automatic conversion script
Id: cif_fix_values 1891 2012-01-12 08:04:46Z andrius 

The following automatic conversions were performed:

'_exptl_crystal_density_meas' value 'not measured' was changed to '?'
- the value is perceived as not measured.

Automatic conversion script
Id: cif_fix_values 3008 2015-01-20 13:52:24Z robertas 
;
_cod_original_sg_symbol_H-M P6(1)22
_cod_database_code 4508912

loop_
_symmetry_equiv_pos_as_xyz
'x, y, z'
'-y, x-y, z+1/3'
'-x+y, -x, z+2/3'
'-x, -y, z+1/2'
'y, -x+y, z+5/6'
'x-y, x, z+1/6'
'y, x, -z+1/3'
'x-y, -y, -z'
'-x, -x+y, -z+2/3'
'-y, -x, -z+5/6'
'-x+y, y, -z+1/2'
'x, x-y, -z+1/6'

loop_
_atom_site_label
_atom_site_type_symbol
_atom_site_fract_x
_atom_site_fract_y
_atom_site_fract_z
_atom_site_U_iso_or_equiv
_atom_site_adp_type
_atom_site_occupancy
_atom_site_symmetry_multiplicity
_atom_site_calc_flag
_atom_site_refinement_flags
Cu1 Cu 0.29777(17) 1.14888(8) 0.0833 0.1115(15) Uani 1 2 d S
Cu2 Cu -0.27383(16) 0.86308(8) 0.0833 0.1134(15) Uani 1 2 d S
O1 O -0.1794(6) 0.8515(10) 0.1114(4) 0.118(5) Uani 1 1 d .
O2 O 0.2037(7) 1.1620(9) 0.1088(4) 0.112(4) Uani 1 1 d .
N1 N 0.3979(6) 1.2562(7) 0.1141(3) 0.106(5) Uani 1 1 d G
C1 C 0.3922(7) 1.2509(7) 0.1517(4) 0.158(11) Uani 1 1 d G
H1 H 0.3417 1.1977 0.1629 0.190 Uiso 1 1 calc R
C2 C 0.4620(9) 1.3252(9) 0.1726(3) 0.175(12) Uani 1 1 d G
H2 H 0.4582 1.3216 0.1978 0.210 Uiso 1 1 calc R
C3 C 0.5375(7) 1.4047(7) 0.1559(4) 0.111(7) Uani 1 1 d G
C4 C 0.5432(7) 1.4100(7) 0.1182(4) 0.138(9) Uani 1 1 d G
H4 H 0.5937 1.4632 0.1070 0.166 Uiso 1 1 calc R
C5 C 0.4734(8) 1.3357(8) 0.0973(3) 0.172(13) Uani 1 1 d G
H5 H 0.4772 1.3393 0.0721 0.207 Uiso 1 1 calc R
N2 N -0.3726(6) 0.7557(7) 0.1138(3) 0.130(7) Uani 1 1 d G
C6 C -0.3656(8) 0.7629(8) 0.1514(4) 0.133(8) Uani 1 1 d G
H6 H -0.3131 0.8152 0.1622 0.160 Uiso 1 1 calc R
C7 C -0.4369(10) 0.6919(10) 0.1729(3) 0.207(16) Uani 1 1 d G
H7 H -0.4322 0.6967 0.1981 0.248 Uiso 1 1 calc R
C8 C -0.5153(8) 0.6136(8) 0.1568(4) 0.120(7) Uani 1 1 d G
C9 C -0.5224(6) 0.6064(7) 0.1192(4) 0.149(11) Uani 1 1 d G
H9 H -0.5748 0.5541 0.1084 0.179 Uiso 1 1 calc R
C10 C -0.4510(8) 0.6775(9) 0.0977(3) 0.165(10) Uani 1 1 d G
H10 H -0.4558 0.6726 0.0726 0.198 Uiso 1 1 calc R
C11 C -0.0338(12) 0.8644(13) 0.1281(5) 0.118(7) Uani 1 1 d .
H11A H -0.0480 0.8665 0.1533 0.177 Uiso 1 1 calc R
H11B H 0.0336 0.9067 0.1239 0.177 Uiso 1 1 calc R
H11C H -0.0507 0.7999 0.1216 0.177 Uiso 1 1 calc R
C12 C -0.0899(10) 0.8953(12) 0.1057(4) 0.088(5) Uani 1 1 d .
C13 C -0.0452(15) 0.9774(8) 0.0833 0.080(5) Uani 1 2 d SU
C14 C 0.0696(13) 1.0348(6) 0.0833 0.064(4) Uani 1 2 d SU
C15 C 0.1124(13) 1.1153(13) 0.1039(4) 0.093(5) Uani 1 1 d U
C16 C 0.0588(11) 1.1491(11) 0.1277(4) 0.088(5) Uani 1 1 d .
H16A H 0.0006 1.0945 0.1363 0.132 Uiso 1 1 calc R
H16B H 0.0433 1.1904 0.1139 0.132 Uiso 1 1 calc R
H16C H 0.0984 1.1840 0.1480 0.132 Uiso 1 1 calc R
N3 N 0.273(3) 0.914(3) 0.1198(10) 0.38(5) Uiso 0.50 1 d PD
O3 O 0.305(3) 1.035(3) 0.1230(7) 0.338(17) Uiso 1 1 d D
O4 O 0.178(3) 0.836(3) 0.0916(11) 0.220(18) Uiso 0.50 1 d PD
O5 O 0.337(6) 0.871(5) 0.145(2) 0.54(7) Uiso 0.50 1 d PD
N4 N -0.316(4) 1.043(4) 0.1473(10) 0.69(12) Uiso 0.50 1 d PD
O6 O -0.2664(17) 0.9831(17) 0.1245(5) 0.189(7) Uiso 1 1 d D
O7 O -0.242(7) 1.155(6) 0.168(2) 0.67(10) Uiso 0.50 1 d PD
O8 O -0.442(5) 0.992(6) 0.149(2) 0.44(5) Uiso 0.50 1 d PD
O9W O 0.124(6) 0.591(5) 0.083(3) 0.100 Uiso 0.19(4) 1 d P
O10W O -0.068(4) 0.480(5) 0.0360(16) 0.100 Uiso 0.184(19) 1 d P
O11W O 0.144(5) 0.579(6) 0.067(3) 0.100 Uiso 0.22(4) 1 d P
O12W O -0.290(7) 0.355(3) 0.0833 0.100 Uiso 0.18(3) 2 d SP
O13W O 0.606(3) 0.710(3) 0.2664(8) 0.100 Uiso 0.320(19) 1 d P
O14W O 0.328(7) 0.737(6) 0.128(2) 0.100 Uiso 0.13(2) 1 d P
O15W O 0.136(4) 0.672(4) 0.0580(12) 0.100 Uiso 0.23(2) 1 d P
O16W O 0.074(4) 0.723(5) 0.0386(13) 0.100 Uiso 0.21(2) 1 d P
O17W O 0.039(5) 0.530(5) 0.0695(14) 0.100 Uiso 0.18(2) 1 d P
O18W O -0.046(6) 0.561(6) 0.0664(18) 0.100 Uiso 0.16(2) 1 d P
O19W O -0.100(3) 0.604(3) 0.0868(8) 0.100 Uiso 0.322(19) 1 d P
O20W O 0.170(5) 0.564(5) 0.9562(15) 0.100 Uiso 0.18(2) 1 d P
O21W O 0.228(6) 0.751(6) 0.085(2) 0.100 Uiso 0.134(18) 1 d P
O22W O 0.359(6) 0.779(6) 0.163(2) 0.100 Uiso 0.14(2) 1 d P
O23W O 0.248(4) 0.597(4) 0.9713(12) 0.100 Uiso 0.25(2) 1 d P
O24W O -0.258(5) 0.392(5) 0.0590(18) 0.100 Uiso 0.18(2) 1 d P
O25W O 0.233(6) 0.621(6) 0.1161(18) 0.100 Uiso 0.16(2) 1 d P
O26W O -0.158(5) 0.423(4) 0.0655(12) 0.100 Uiso 0.20(2) 1 d P
O27W O 0.056(6) 0.658(6) 0.0221(18) 0.100 Uiso 0.15(2) 1 d P

loop_
_atom_site_aniso_label
_atom_site_aniso_U_11
_atom_site_aniso_U_22
_atom_site_aniso_U_33
_atom_site_aniso_U_23
_atom_site_aniso_U_13
_atom_site_aniso_U_12
Cu1 0.0333(13) 0.094(2) 0.187(3) -0.040(2) 0.000 0.0167(7)
Cu2 0.0292(13) 0.098(2) 0.190(3) 0.039(2) 0.000 0.0146(6)
O1 0.027(5) 0.122(10) 0.172(10) 0.079(9) 0.005(6) 0.013(5)
O2 0.034(5) 0.116(9) 0.173(10) -0.040(8) -0.021(6) 0.027(6)
N1 0.014(5) 0.080(9) 0.160(12) -0.046(9) -0.012(7) -0.025(5)
C1 0.084(14) 0.100(16) 0.23(2) -0.119(17) -0.015(15) -0.002(11)
C2 0.069(13) 0.103(17) 0.28(3) 0.079(18) -0.023(17) -0.010(12)
C3 0.035(8) 0.063(10) 0.211(19) -0.057(12) -0.024(11) 0.008(7)
C4 0.094(15) 0.067(12) 0.20(2) -0.052(14) 0.012(15) -0.002(10)
C5 0.078(13) 0.18(2) 0.176(19) -0.122(18) 0.012(12) 0.001(14)
N2 0.012(5) 0.101(12) 0.250(18) -0.064(13) 0.002(8) 0.009(6)
C6 0.068(12) 0.095(15) 0.161(18) 0.004(13) 0.018(12) -0.016(10)
C7 0.20(3) 0.079(15) 0.21(2) 0.005(16) 0.09(2) -0.033(16)
C8 0.052(10) 0.087(14) 0.176(18) -0.009(14) -0.024(12) 0.000(9)
C9 0.018(7) 0.049(9) 0.35(3) 0.057(15) 0.015(13) -0.007(6)
C10 0.066(13) 0.15(2) 0.24(2) -0.081(19) -0.045(15) 0.022(14)
C11 0.068(10) 0.104(14) 0.192(17) 0.074(13) 0.004(11) 0.051(10)
C12 0.042(8) 0.102(12) 0.121(12) 0.038(10) -0.012(8) 0.036(8)
C13 0.071(6) 0.081(6) 0.085(7) 0.000(5) 0.000 0.036(3)
C14 0.056(5) 0.066(6) 0.067(6) -0.006(4) 0.000 0.028(3)
C15 0.085(6) 0.093(6) 0.098(6) 0.001(4) -0.009(4) 0.041(5)
C16 0.091(12) 0.077(9) 0.113(11) 0.014(8) 0.032(9) 0.055(9)

loop_
_atom_type_symbol
_atom_type_description
_atom_type_scat_dispersion_real
_atom_type_scat_dispersion_imag
_atom_type_scat_source
C C 0.0033 0.0016 'International Tables Vol C Tables 4.2.6.8 and 6.1.1.4'
H H 0.0000 0.0000 'International Tables Vol C Tables 4.2.6.8 and 6.1.1.4'
N N 0.0061 0.0033 'International Tables Vol C Tables 4.2.6.8 and 6.1.1.4'
O O 0.0106 0.0060 'International Tables Vol C Tables 4.2.6.8 and 6.1.1.4'
Cu Cu 0.3201 1.2651 'International Tables Vol C Tables 4.2.6.8 and 6.1.1.4'

loop_
_geom_angle_atom_site_label_1
_geom_angle_atom_site_label_2
_geom_angle_atom_site_label_3
_geom_angle
_geom_angle_site_symmetry_1
_geom_angle_site_symmetry_3
O2 Cu1 O2 91.7(7) . 12_575
O2 Cu1 N1 88.0(4) . .
O2 Cu1 N1 175.1(6) 12_575 .
O2 Cu1 N1 175.1(6) . 12_575
O2 Cu1 N1 88.0(4) 12_575 12_575
N1 Cu1 N1 92.7(7) . 12_575
O2 Cu1 O3 97.5(10) . .
O2 Cu1 O3 86.0(9) 12_575 .
N1 Cu1 O3 89.2(10) . .
N1 Cu1 O3 87.3(10) 12_575 .
O2 Cu1 O3 86.0(9) . 12_575
O2 Cu1 O3 97.5(10) 12_575 12_575
N1 Cu1 O3 87.3(10) . 12_575
N1 Cu1 O3 89.2(9) 12_575 12_575
O3 Cu1 O3 175.0(19) . 12_575
O1 Cu2 O1 93.7(6) 12_575 .
O1 Cu2 N2 178.0(6) 12_575 .
O1 Cu2 N2 86.5(4) . .
O1 Cu2 N2 86.5(4) 12_575 12_575
O1 Cu2 N2 178.0(6) . 12_575
N2 Cu2 N2 93.5(7) . 12_575
O1 Cu2 O6 85.9(7) 12_575 .
O1 Cu2 O6 90.7(7) . .
N2 Cu2 O6 92.1(6) . .
N2 Cu2 O6 91.3(6) 12_575 .
O1 Cu2 O6 90.7(7) 12_575 12_575
O1 Cu2 O6 85.9(7) . 12_575
N2 Cu2 O6 91.3(6) . 12_575
N2 Cu2 O6 92.1(6) 12_575 12_575
O6 Cu2 O6 175.1(11) . 12_575
C12 O1 Cu2 126.2(10) . .
C15 O2 Cu1 127.7(12) . .
C1 N1 C5 120.0 . .
C1 N1 Cu1 120.6(6) . .
C5 N1 Cu1 119.4(6) . .
C2 C1 N1 120.0 . .
C1 C2 C3 120.0 . .
C2 C3 C4 120.0 . .
C2 C3 C8 122(3) . 7_575
C4 C3 C8 118(3) . 7_575
C3 C4 C5 120.0 . .
C4 C5 N1 120.0 . .
C6 N2 C10 120.0 . .
C6 N2 Cu2 119.4(6) . .
C10 N2 Cu2 120.5(6) . .
N2 C6 C7 120.0 . .
C8 C7 C6 120.0 . .
C9 C8 C7 120.0 . .
C9 C8 C3 117(3) . 7_355
C7 C8 C3 123(3) . 7_355
C10 C9 C8 120.0 . .
C9 C10 N2 120.0 . .
O1 C12 C13 121.6(14) . .
O1 C12 C11 115.7(13) . .
C13 C12 C11 122.0(15) . .
C12 C13 C12 127.7(19) . 12_575
C12 C13 C14 116.2(10) . .
C12 C13 C14 116.2(10) 12_575 .
C15 C14 C15 128(2) 12_575 .
C15 C14 C13 116.1(11) 12_575 .
C15 C14 C13 116.1(11) . .
O2 C15 C14 121.7(17) . .
O2 C15 C16 113.4(15) . .
C14 C15 C16 124.2(17) . .
O4 N3 O5 120.2(10) . .
O4 N3 O3 120.0(10) . .
O5 N3 O3 119.9(10) . .
N3 O3 Cu1 135.2(15) . .
N3 O5 O22W 155(4) . .
O6 N4 O7 120(2) . .
O6 N4 O8 120(2) . .
O7 N4 O8 120(2) . .
N4 O6 Cu2 153(2) . .
O11W O9W O11W 97(10) . 12_565
O11W O9W O9W 62(10) . 12_565
O11W O9W O9W 49(8) 12_565 12_565
O11W O9W O17W 85(9) . .
O11W O9W O17W 113(8) 12_565 .
O9W O9W O17W 77(7) 12_565 .
O11W O9W O17W 113(10) . 12_565
O11W O9W O17W 74(7) 12_565 12_565
O9W O9W O17W 64(6) 12_565 12_565
O17W O9W O17W 46(5) . 12_565
O11W O9W O15W 80(10) . .
O11W O9W O15W 153(9) 12_565 .
O9W O9W O15W 142(10) 12_565 .
O17W O9W O15W 93(7) . .
O17W O9W O15W 131(7) 12_565 .
O18W O10W O26W 77(4) . .
O9W O11W O9W 69(10) . 12_565
O9W O11W O11W 45(10) . 12_565
O9W O11W O11W 37(8) 12_565 12_565
O9W O11W O25W 138(10) . 12_565
O9W O11W O25W 120(9) 12_565 12_565
O11W O11W O25W 113(5) 12_565 12_565
O9W O11W O17W 64(8) . .
O9W O11W O17W 70(7) 12_565 .
O11W O11W O17W 86(4) 12_565 .
O25W O11W O17W 158(8) 12_565 .
O9W O11W O15W 72(10) . .
O9W O11W O15W 139(10) 12_565 .
O11W O11W O15W 112(10) 12_565 .
O25W O11W O15W 96(6) 12_565 .
O17W O11W O15W 85(5) . .
O24W O12W O24W 129(10) 12_565 .
O9W O15W O11W 28(3) . .
O9W O15W O16W 142(5) . .
O11W O15W O16W 150(5) . .
O9W O15W O21W 89(4) . .
O11W O15W O21W 98(4) . .
O16W O15W O21W 112(5) . .
O27W O16W O15W 74(6) . .
O17W O17W O9W 73(5) 12_565 .
O17W O17W O9W 62(5) 12_565 12_565
O9W O17W O9W 40(8) . 12_565
O17W O17W O11W 93(4) 12_565 .
O9W O17W O11W 31(3) . .
O9W O17W O11W 36(3) 12_565 .
O17W O17W O18W 106(6) 12_565 .
O9W O17W O18W 119(7) . .
O9W O17W O18W 156(7) 12_565 .
O11W O17W O18W 136(6) . .
O19W O18W O10W 138(6) . .
O19W O18W O17W 146(5) . .
O10W O18W O17W 72(5) . .
O14W O22W O5 83(5) . .
O12W O24W O26W 102(8) . .
O24W O26W O26W 100(4) . 12_565
O24W O26W O10W 126(5) . .
O26W O26W O10W 131(3) 12_565 .

loop_
_geom_bond_atom_site_label_1
_geom_bond_atom_site_label_2
_geom_bond_distance
_geom_bond_site_symmetry_2
Cu1 O2 1.878(11) .
Cu1 O2 1.878(11) 12_575
Cu1 N1 2.016(7) .
Cu1 N1 2.016(7) 12_575
Cu1 O3 2.39(4) .
Cu1 O3 2.39(4) 12_575
Cu2 O1 1.920(10) 12_575
Cu2 O1 1.920(10) .
Cu2 N2 2.004(9) .
Cu2 N2 2.004(9) 12_575
Cu2 O6 2.41(2) .
Cu2 O6 2.41(2) 12_575
O1 C12 1.261(17) .
O2 C15 1.28(2) .
N1 C1 1.3900 .
N1 C5 1.3900 .
C1 C2 1.3900 .
C2 C3 1.3900 .
C3 C4 1.3900 .
C3 C8 1.47(6) 7_575
C4 C5 1.3900 .
N2 C6 1.3900 .
N2 C10 1.3900 .
C6 C7 1.3900 .
C7 C8 1.3900 .
C8 C9 1.3900 .
C8 C3 1.47(6) 7_355
C9 C10 1.3900 .
C11 C12 1.478(19) .
C12 C13 1.408(18) .
C13 C12 1.409(18) 12_575
C13 C14 1.60(3) .
C14 C15 1.351(18) 12_575
C14 C15 1.352(18) .
C15 C16 1.51(2) .
N3 O4 1.75(3) .
N3 O5 1.75(3) .
N3 O3 1.75(3) .
O5 O22W 1.82(10) .
N4 O6 1.75(3) .
N4 O7 1.75(3) .
N4 O8 1.75(3) .
O9W O11W 0.76(8) .
O9W O11W 0.89(8) 12_565
O9W O9W 0.94(17) 12_565
O9W O17W 1.32(9) .
O9W O17W 1.43(9) 12_565
O9W O15W 1.53(10) .
O10W O18W 1.62(10) .
O10W O26W 1.67(8) .
O11W O9W 0.89(8) 12_565
O11W O11W 1.24(19) 12_565
O11W O25W 1.39(10) 12_565
O11W O17W 1.46(10) .
O11W O15W 1.59(10) .
O12W O24W 1.06(7) 12_565
O12W O24W 1.06(7) .
O14W O22W 1.43(10) .
O15W O16W 1.73(7) .
O15W O21W 1.70(9) .
O16W O27W 1.11(9) .
O17W O17W 1.07(11) 12_565
O17W O9W 1.43(9) 12_565
O17W O18W 1.68(10) .
O18W O19W 1.55(8) .
O20W O23W 1.22(7) .
O24W O26W 1.43(8) .
O25W O11W 1.39(10) 12_565
O26W O26W 1.32(9) 12_565

loop_
_geom_torsion_atom_site_label_1
_geom_torsion_atom_site_label_2
_geom_torsion_atom_site_label_3
_geom_torsion_atom_site_label_4
_geom_torsion
_geom_torsion_site_symmetry_1
_geom_torsion_site_symmetry_4
O1 Cu2 O1 C12 -8.6(14) 12_575 .
N2 Cu2 O1 C12 173.4(18) . .
N2 Cu2 O1 C12 86(14) 12_575 .
O6 Cu2 O1 C12 -94.6(18) . .
O6 Cu2 O1 C12 81.8(19) 12_575 .
O2 Cu1 O2 C15 -6.7(13) 12_575 .
N1 Cu1 O2 C15 178.1(16) . .
N1 Cu1 O2 C15 80(6) 12_575 .
O3 Cu1 O2 C15 -92.9(18) . .
O3 Cu1 O2 C15 90.7(18) 12_575 .
O2 Cu1 N1 C1 53.9(8) . .
O2 Cu1 N1 C1 -33(6) 12_575 .
N1 Cu1 N1 C1 -130.9(10) 12_575 .
O3 Cu1 N1 C1 -43.6(12) . .
O3 Cu1 N1 C1 140.0(11) 12_575 .
O2 Cu1 N1 C5 -126.4(8) . .
O2 Cu1 N1 C5 147(6) 12_575 .
N1 Cu1 N1 C5 48.7(7) 12_575 .
O3 Cu1 N1 C5 136.0(12) . .
O3 Cu1 N1 C5 -40.3(11) 12_575 .
C5 N1 C1 C2 0.0 . .
Cu1 N1 C1 C2 179.7(9) . .
N1 C1 C2 C3 0.0 . .
C1 C2 C3 C4 0.0 . .
C1 C2 C3 C8 -179(6) . 7_575
C2 C3 C4 C5 0.0 . .
C8 C3 C4 C5 179(5) 7_575 .
C3 C4 C5 N1 0.0 . .
C1 N1 C5 C4 0.0 . .
Cu1 N1 C5 C4 -179.7(9) . .
O1 Cu2 N2 C6 -42(14) 12_575 .
O1 Cu2 N2 C6 52.1(9) . .
N2 Cu2 N2 C6 -129.9(10) 12_575 .
O6 Cu2 N2 C6 -38.5(10) . .
O6 Cu2 N2 C6 137.9(10) 12_575 .
O1 Cu2 N2 C10 134(14) 12_575 .
O1 Cu2 N2 C10 -132.0(9) . .
N2 Cu2 N2 C10 46.0(6) 12_575 .
O6 Cu2 N2 C10 137.4(9) . .
O6 Cu2 N2 C10 -46.2(8) 12_575 .
C10 N2 C6 C7 0.0 . .
Cu2 N2 C6 C7 175.9(9) . .
N2 C6 C7 C8 0.0 . .
C6 C7 C8 C9 0.0 . .
C6 C7 C8 C3 -178(6) . 7_355
C7 C8 C9 C10 0.0 . .
C3 C8 C9 C10 178(6) 7_355 .
C8 C9 C10 N2 0.0 . .
C6 N2 C10 C9 0.0 . .
Cu2 N2 C10 C9 -175.8(9) . .
Cu2 O1 C12 C13 17(3) . .
Cu2 O1 C12 C11 -172.1(13) . .
O1 C12 C13 C12 -9.1(15) . 12_575
C11 C12 C13 C12 -180(2) . 12_575
O1 C12 C13 C14 170.9(15) . .
C11 C12 C13 C14 0(2) . .
C12 C13 C14 C15 79.3(13) . 12_575
C12 C13 C14 C15 -100.7(13) 12_575 12_575
C12 C13 C14 C15 -100.7(13) . .
C12 C13 C14 C15 79.3(13) 12_575 .
Cu1 O2 C15 C14 13(2) . .
Cu1 O2 C15 C16 -176.1(11) . .
C15 C14 C15 O2 -6.9(13) 12_575 .
C13 C14 C15 O2 173.1(13) . .
C15 C14 C15 C16 -176.5(17) 12_575 .
C13 C14 C15 C16 3.5(17) . .
O4 N3 O3 Cu1 -30(4) . .
O5 N3 O3 Cu1 150(4) . .
O2 Cu1 O3 N3 112(3) . .
O2 Cu1 O3 N3 21(3) 12_575 .
N1 Cu1 O3 N3 -160(3) . .
N1 Cu1 O3 N3 -67(3) 12_575 .
O3 Cu1 O3 N3 -114(3) 12_575 .
O4 N3 O5 O22W -10(15) . .
O3 N3 O5 O22W 170(15) . .
O7 N4 O6 Cu2 -164(5) . .
O8 N4 O6 Cu2 16(5) . .
O1 Cu2 O6 N4 118(4) 12_575 .
O1 Cu2 O6 N4 -149(4) . .
N2 Cu2 O6 N4 -62(4) . .
N2 Cu2 O6 N4 31(4) 12_575 .
O6 Cu2 O6 N4 165(4) 12_575 .
O11W O9W O11W O9W 36(11) 12_565 12_565
O17W O9W O11W O9W -77(7) . 12_565
O17W O9W O11W O9W -40(12) 12_565 12_565
O15W O9W O11W O9W -171(7) . 12_565
O9W O9W O11W O11W -36(11) 12_565 12_565
O17W O9W O11W O11W -113(9) . 12_565
O17W O9W O11W O11W -76(10) 12_565 12_565
O15W O9W O11W O11W 153(9) . 12_565
O11W O9W O11W O25W -75(19) 12_565 12_565
O9W O9W O11W O25W -111(20) 12_565 12_565
O17W O9W O11W O25W 172(17) . 12_565
O17W O9W O11W O25W -151(12) 12_565 12_565
O15W O9W O11W O25W 78(20) . 12_565
O11W O9W O11W O17W 113(9) 12_565 .
O9W O9W O11W O17W 77(7) 12_565 .
O17W O9W O11W O17W 37(8) 12_565 .
O15W O9W O11W O17W -94(5) . .
O11W O9W O11W O15W -153(9) 12_565 .
O9W O9W O11W O15W 171(7) 12_565 .
O17W O9W O11W O15W 94(5) . .
O17W O9W O11W O15W 131(11) 12_565 .
O11W O9W O15W O11W 87(37) 12_565 .
O9W O9W O15W O11W -13(7) 12_565 .
O17W O9W O15W O11W -85(9) . .
O17W O9W O15W O11W -112(13) 12_565 .
O11W O9W O15W O16W 125(10) . .
O11W O9W O15W O16W -148(31) 12_565 .
O9W O9W O15W O16W 112(7) 12_565 .
O17W O9W O15W O16W 40(11) . .
O17W O9W O15W O16W 13(16) 12_565 .
O11W O9W O15W O21W -110(9) . .
O11W O9W O15W O21W -23(35) 12_565 .
O9W O9W O15W O21W -123(7) 12_565 .
O17W O9W O15W O21W 166(6) . .
O17W O9W O15W O21W 138(10) 12_565 .
O9W O11W O15W O9W 13(13) 12_565 .
O11W O11W O15W O9W -20(8) 12_565 .
O25W O11W O15W O9W -139(11) 12_565 .
O17W O11W O15W O9W 64(8) . .
O9W O11W O15W O16W -98(13) . .
O9W O11W O15W O16W -85(22) 12_565 .
O11W O11W O15W O16W -118(9) 12_565 .
O25W O11W O15W O16W 124(9) 12_565 .
O17W O11W O15W O16W -34(12) . .
O9W O11W O15W O21W 72(9) . .
O9W O11W O15W O21W 85(17) 12_565 .
O11W O11W O15W O21W 52(4) 12_565 .
O25W O11W O15W O21W -67(6) 12_565 .
O17W O11W O15W O21W 136(5) . .
O9W O15W O16W O27W -79(9) . .
O11W O15W O16W O27W -29(12) . .
O21W O15W O16W O27W 162(6) . .
O11W O9W O17W O17W 129(14) . 12_565
O11W O9W O17W O17W 33(15) 12_565 12_565
O9W O9W O17W O17W 66(12) 12_565 12_565
O15W O9W O17W O17W -151(9) . 12_565
O11W O9W O17W O9W 63(11) . 12_565
O11W O9W O17W O9W -33(10) 12_565 12_565
O17W O9W O17W O9W -66(12) 12_565 12_565
O15W O9W O17W O9W 143(15) . 12_565
O11W O9W O17W O11W -96(18) 12_565 .
O9W O9W O17W O11W -63(11) 12_565 .
O17W O9W O17W O11W -129(14) 12_565 .
O15W O9W O17W O11W 80(13) . .
O11W O9W O17W O18W -132(12) . .
O11W O9W O17W O18W 132(13) 12_565 .
O9W O9W O17W O18W 166(10) 12_565 .
O17W O9W O17W O18W 100(8) 12_565 .
O15W O9W O17W O18W -52(8) . .
O9W O11W O17W O17W -48(13) . 12_565
O9W O11W O17W O17W 27(13) 12_565 12_565
O11W O11W O17W O17W -7(11) 12_565 12_565
O25W O11W O17W O17W 147(20) 12_565 12_565
O15W O11W O17W O17W -120(9) . 12_565
O9W O11W O17W O9W 75(16) 12_565 .
O11W O11W O17W O9W 41(10) 12_565 .
O25W O11W O17W O9W -165(30) 12_565 .
O15W O11W O17W O9W -72(11) . .
O9W O11W O17W O9W -75(16) . 12_565
O11W O11W O17W O9W -34(8) 12_565 12_565
O25W O11W O17W O9W 120(26) 12_565 12_565
O15W O11W O17W O9W -147(14) . 12_565
O9W O11W O17W O18W 70(16) . .
O9W O11W O17W O18W 145(11) 12_565 .
O11W O11W O17W O18W 111(10) 12_565 .
O25W O11W O17W O18W -95(21) 12_565 .
O15W O11W O17W O18W -2(9) . .
O26W O10W O18W O19W -48(8) . .
O26W O10W O18W O17W 111(4) . .
O17W O17W O18W O19W 30(14) 12_565 .
O9W O17W O18W O19W -49(14) . .
O9W O17W O18W O19W -26(24) 12_565 .
O11W O17W O18W O19W -83(13) . .
O17W O17W O18W O10W -126(7) 12_565 .
O9W O17W O18W O10W 155(7) . .
O9W O17W O18W O10W 179(16) 12_565 .
O11W O17W O18W O10W 121(8) . .
N3 O5 O22W O14W 41(15) . .
O24W O12W O24W O26W 8(3) 12_565 .
O12W O24W O26W O26W -21(8) . 12_565
O12W O24W O26W O10W 175(5) . .
O18W O10W O26W O24W 112(7) . .
O18W O10W O26W O26W -47(10) . 12_565
